data_4505582
loop_
_publ_author_name
'Ling, Irene'
'Alias, Yatimah'
'Skelton, Brian W.'
'Raston, Colin L.'

_publ_section_title
;
 Conformationally Flexiblep-Sulfonated Calix[5]arene Binding with Large
 Bis-Phosphonium Cations
;
_journal_issue 3
_journal_name_full 'Crystal Growth &amp; Design'
_journal_page_first 1564
_journal_paper_doi 10.1021/cg201615u
_journal_volume 12
_journal_year 2012
_chemical_formula_moiety
;
2(C44 H38 P2), C35 H25 O20 S5, 0.33(H16 Gd O8), 11.85(H2 O)
;
_chemical_formula_sum 'C123 H130 Gd0.33 O34.5 P4 S5'
_chemical_formula_weight 2496.87
_chemical_name_systematic
;
 ?
;
_space_group_IT_number 2
_symmetry_cell_setting triclinic
_symmetry_space_group_name_Hall '-P 1'
_symmetry_space_group_name_H-M 'P -1'
_atom_sites_solution_hydrogens geom
_atom_sites_solution_primary direct
_atom_sites_solution_secondary difmap
_audit_creation_date 2011-07-07T15:10:29-00:00
_audit_creation_method 'WinGX routine CIF_UPDATE'
_cell_angle_alpha 72.424(3)
_cell_angle_beta 70.744(3)
_cell_angle_gamma 63.200(3)
_cell_formula_units_Z 2
_cell_length_a 17.3959(6)
_cell_length_b 18.1202(5)
_cell_length_c 25.2906(7)
_cell_measurement_reflns_used 16607
_cell_measurement_temperature 100(2)
_cell_measurement_theta_max 30.3889
_cell_measurement_theta_min 3.4524
_cell_volume 6605.6(4)
_computing_cell_refinement
;
        CrysAlisPro, Oxford Diffraction Ltd.,
        Version 1.171.33.52 (release 06-11-2009 CrysAlis171 .NET)
        (compiled Nov  6 2009,16:24:50)
;
_computing_data_collection
;
        CrysAlisPro, Oxford Diffraction Ltd.,
        Version 1.171.33.52 (release 06-11-2009 CrysAlis171 .NET)
        (compiled Nov  6 2009,16:24:50)
;
_computing_data_reduction
;
        CrysAlisPro, Oxford Diffraction Ltd.,
        Version 1.171.33.52 (release 06-11-2009 CrysAlis171 .NET)
        (compiled Nov  6 2009,16:24:50)
;
_computing_molecular_graphics 'OrtepII (Johnson, C. K. (1976)'
_computing_publication_material 'WinGX Farrugia, L. J. (1999)'
_computing_structure_refinement 'SHELXL-97 (Sheldrick, 2008)'
_diffrn_ambient_temperature 100(2)
_diffrn_detector_area_resol_mean 10.4738
_diffrn_measured_fraction_theta_full 0.996
_diffrn_measured_fraction_theta_max 0.891
_diffrn_measurement_device_type 'Oxford Diffraction Gemini diffractometer'
_diffrn_measurement_method '\w scans'
_diffrn_orient_matrix_UB_11 0.021069658
_diffrn_orient_matrix_UB_12 -0.0439743259
_diffrn_orient_matrix_UB_13 0.0088707958
_diffrn_orient_matrix_UB_21 0.006634592
_diffrn_orient_matrix_UB_22 -0.0062737647
_diffrn_orient_matrix_UB_23 -0.0277654046
_diffrn_orient_matrix_UB_31 0.0413485777
_diffrn_orient_matrix_UB_32 0.0037088209
_diffrn_orient_matrix_UB_33 -0.0078608259
_diffrn_radiation_monochromator graphite
_diffrn_radiation_type MoK\a
_diffrn_radiation_wavelength 0.71073
_diffrn_reflns_av_R_equivalents 0.0478
_diffrn_reflns_av_unetI/netI 0.1483
_diffrn_reflns_limit_h_max 24
_diffrn_reflns_limit_h_min -24
_diffrn_reflns_limit_k_max 25
_diffrn_reflns_limit_k_min -25
_diffrn_reflns_limit_l_max 33
_diffrn_reflns_limit_l_min -35
_diffrn_reflns_number 69892
_diffrn_reflns_theta_full 28.5
_diffrn_reflns_theta_max 30.47
_diffrn_reflns_theta_min 3.46
_exptl_absorpt_coefficient_mu 0.374
_exptl_absorpt_correction_T_max 0.967
_exptl_absorpt_correction_T_min 0.862
_exptl_absorpt_correction_type analytical
_exptl_absorpt_process_details
;
        CrysAlisPro, Oxford Diffraction Ltd.,
        Version 1.171.33.52 (release 06-11-2009 CrysAlis171 .NET)
        (compiled Nov  6 2009,16:24:50)
Analytical numeric absorption correction using a multifaceted crystal
                        model based on expressions derived by R.C. Clark & J.S.
        (Clark, R. C. & Reid, J. S. (1995). Acta Cryst. A51, 887-897)
;
_exptl_crystal_colour colourless
_exptl_crystal_density_diffrn 1.255
_exptl_crystal_density_method 'not measured'
_exptl_crystal_description prism
_exptl_crystal_F_000 2611
_exptl_crystal_size_max 0.71
_exptl_crystal_size_mid 0.23
_exptl_crystal_size_min 0.1
_platon_squeeze_details
;
;
_refine_diff_density_max 2.473
_refine_diff_density_min -0.939
_refine_diff_density_rms 0.119
_refine_ls_extinction_method none
_refine_ls_goodness_of_fit_ref 1.018
_refine_ls_hydrogen_treatment constr
_refine_ls_matrix_type full
_refine_ls_number_parameters 1693
_refine_ls_number_reflns 35804
_refine_ls_number_restraints 365
_refine_ls_restrained_S_all 1.032
_refine_ls_R_factor_all 0.1715
_refine_ls_R_factor_gt 0.1021
_refine_ls_shift/su_max 0.01
_refine_ls_shift/su_mean 0.001
_refine_ls_structure_factor_coef Fsqd
_refine_ls_weighting_details 'calc w=1/[\s^2^(Fo^2^)+(0.1753P)^2^] where P=(Fo^2^+2Fc^2^)/3'
_refine_ls_weighting_scheme calc
_refine_ls_wR_factor_gt 0.2962
_refine_ls_wR_factor_ref 0.3186
_reflns_number_gt 16424
_reflns_number_total 35804
_reflns_threshold_expression I>2\s(I)
_cod_data_source_file cg201615u_si_001.cif
_cod_data_source_block 101215i
_cod_original_cell_volume 6605.6(3)
_cod_original_sg_symbol_Hall '-p 1'
_cod_original_formula_sum 'C123 H130 Gd0.33 O34.50 P4 S5'
_cod_database_code 4505582

loop_
_symmetry_equiv_pos_as_xyz
'x, y, z'
'-x, -y, -z'

loop_
_atom_site_label
_atom_site_type_symbol
_atom_site_fract_x
_atom_site_fract_y
_atom_site_fract_z
_atom_site_U_iso_or_equiv
_atom_site_adp_type
_atom_site_occupancy
_atom_site_symmetry_multiplicity
_atom_site_calc_flag
_atom_site_refinement_flags
_atom_site_disorder_assembly
_atom_site_disorder_group
O11 O 0.7628(2) 0.2072(2) 0.57347(15) 0.0310(8) Uani 1 1 d . . .
H11 H 0.7112 0.2435 0.5812 0.046 Uiso 1 1 calc R . .
C11 C 0.8038(3) 0.1877(3) 0.6168(2) 0.0256(10) Uani 1 1 d . . .
C12 C 0.7994(3) 0.2513(3) 0.6402(2) 0.0243(9) Uani 1 1 d . . .
C13 C 0.8344(3) 0.2274(3) 0.6875(2) 0.0272(10) Uani 1 1 d . . .
H13 H 0.8313 0.2692 0.7044 0.033 Uiso 1 1 calc R . .
C14 C 0.8744(3) 0.1424(3) 0.7105(2) 0.0300(11) Uani 1 1 d . A .
C15 C 0.8871(3) 0.0817(3) 0.6824(2) 0.0287(10) Uani 1 1 d . . .
H15 H 0.9183 0.0242 0.6966 0.034 Uiso 1 1 calc R . .
C16 C 0.8552(3) 0.1028(3) 0.6336(2) 0.0245(9) Uani 1 1 d . . .
S1 S 0.91161(10) 0.11236(10) 0.77396(6) 0.0432(4) Uani 1 1 d D . .
O12 O 0.9382(7) 0.1795(6) 0.7727(6) 0.059(3) Uani 0.5 1 d PDU A 1
O13 O 0.8423(6) 0.1030(7) 0.8186(5) 0.053(3) Uani 0.5 1 d PDU A 1
O14 O 0.9902(5) 0.0346(5) 0.7674(3) 0.043(2) Uani 0.5 1 d PDU A 1
O12' O 0.9768(8) 0.1455(10) 0.7642(6) 0.089(5) Uani 0.5 1 d PDU A 2
O13' O 0.8339(7) 0.1521(8) 0.8169(4) 0.063(3) Uani 0.5 1 d PDU A 2
O14' O 0.9423(12) 0.0231(6) 0.7876(6) 0.119(5) Uani 0.5 1 d PDU A 2
C1 C 0.8789(3) 0.0369(3) 0.5996(2) 0.0267(10) Uani 1 1 d . . .
H1A H 0.9432 0.0022 0.5944 0.032 Uiso 1 1 calc R . .
H1B H 0.8667 0.0652 0.5614 0.032 Uiso 1 1 calc R . .
O21 O 0.6134(2) 0.32022(19) 0.61426(14) 0.0280(7) Uani 1 1 d . . .
H21 H 0.5774 0.2988 0.6357 0.042 Uiso 1 1 calc R . .
C21 C 0.6010(3) 0.3879(3) 0.63371(19) 0.0241(9) Uani 1 1 d . . .
C22 C 0.5133(3) 0.4459(3) 0.6520(2) 0.0240(9) Uani 1 1 d . . .
C23 C 0.5021(3) 0.5129(3) 0.67354(19) 0.0239(9) Uani 1 1 d . . .
H23 H 0.4442 0.5524 0.6858 0.029 Uiso 1 1 calc R . .
C24 C 0.5746(3) 0.5230(3) 0.67749(19) 0.0254(10) Uani 1 1 d . . .
C25 C 0.6590(3) 0.4681(3) 0.65751(19) 0.0250(10) Uani 1 1 d . . .
H25 H 0.7082 0.4771 0.6586 0.03 Uiso 1 1 calc R . .
C26 C 0.6733(3) 0.4000(3) 0.63582(19) 0.0235(9) Uani 1 1 d . . .
S2 S 0.55640(9) 0.60868(8) 0.70660(6) 0.0336(3) Uani 1 1 d . . .
O22 O 0.4995(3) 0.6001(3) 0.76356(19) 0.0618(13) Uani 1 1 d . . .
O23 O 0.6416(3) 0.5984(2) 0.70974(17) 0.0421(9) Uani 1 1 d . . .
O24 O 0.5145(3) 0.6837(2) 0.6698(2) 0.0549(12) Uani 1 1 d . . .
C2 C 0.7664(3) 0.3424(3) 0.6113(2) 0.0304(11) Uani 1 1 d . . .
H2A H 0.7704 0.344 0.571 0.037 Uiso 1 1 calc R . .
H2B H 0.8076 0.3663 0.6113 0.037 Uiso 1 1 calc R . .
O31 O 0.5160(2) 0.25926(19) 0.68776(15) 0.0312(8) Uani 1 1 d . . .
H31 H 0.5291 0.2073 0.6989 0.047 Uiso 1 1 calc R . .
C31 C 0.4318(3) 0.3011(3) 0.7121(2) 0.0250(10) Uani 1 1 d . . .
C32 C 0.3867(3) 0.2558(3) 0.7571(2) 0.0247(10) Uani 1 1 d . . .
C33 C 0.2973(3) 0.2991(3) 0.7820(2) 0.0299(10) Uani 1 1 d . . .
H33 H 0.2652 0.2692 0.8107 0.036 Uiso 1 1 calc R . .
C34 C 0.2559(3) 0.3853(3) 0.7648(2) 0.0307(11) Uani 1 1 d . . .
C35 C 0.3016(3) 0.4292(3) 0.7215(2) 0.0290(10) Uani 1 1 d . . .
H35 H 0.2727 0.4883 0.7104 0.035 Uiso 1 1 calc R . .
C36 C 0.3888(3) 0.3884(3) 0.6942(2) 0.0243(9) Uani 1 1 d . . .
S3 S 0.14432(10) 0.43719(10) 0.79595(8) 0.0613(5) Uani 1 1 d . . .
O32 O 0.1188(4) 0.3781(4) 0.8418(3) 0.127(3) Uani 1 1 d . . .
O33 O 0.1392(4) 0.5073(4) 0.8137(3) 0.112(2) Uani 1 1 d . . .
O34 O 0.0932(4) 0.4605(5) 0.7555(4) 0.141(3) Uani 1 1 d . . .
C3 C 0.4346(3) 0.4376(3) 0.6441(2) 0.0263(10) Uani 1 1 d . . .
H3A H 0.4548 0.4105 0.6107 0.032 Uiso 1 1 calc R . .
H3B H 0.39 0.4949 0.6349 0.032 Uiso 1 1 calc R . .
O41 O 0.5774(2) 0.10296(19) 0.68582(15) 0.0290(7) Uani 1 1 d . . .
H41 H 0.6109 0.0847 0.656 0.043 Uiso 1 1 calc RD . .
C41 C 0.5154(3) 0.0689(3) 0.7075(2) 0.0240(9) Uani 1 1 d . . .
C42 C 0.5298(3) 0.0010(3) 0.68431(19) 0.0220(9) Uani 1 1 d . . .
C43 C 0.4687(3) -0.0360(3) 0.70588(19) 0.0251(9) Uani 1 1 d . . .
H43 H 0.4774 -0.0823 0.6912 0.03 Uiso 1 1 calc R . .
C44 C 0.3942(3) -0.0059(3) 0.7491(2) 0.0276(10) Uani 1 1 d . B .
C45 C 0.3814(3) 0.0609(3) 0.7718(2) 0.0276(10) Uani 1 1 d . . .
H45 H 0.3305 0.0815 0.8009 0.033 Uiso 1 1 calc R . .
C46 C 0.4435(3) 0.0979(3) 0.75154(19) 0.0248(9) Uani 1 1 d . . .
S4 S 0.31686(10) -0.05420(8) 0.77760(6) 0.0406(3) Uani 1 1 d D . .
O42 O 0.3574(7) -0.1377(5) 0.8004(5) 0.065(3) Uani 0.5 1 d PDU B 1
O43 O 0.2417(7) -0.0054(7) 0.8176(5) 0.093(4) Uani 0.5 1 d PDU B 1
O44 O 0.2788(6) -0.0479(6) 0.7297(4) 0.063(3) Uani 0.5 1 d PDU B 1
O42' O 0.3627(5) -0.1349(4) 0.7634(4) 0.043(2) Uani 0.5 1 d PDU B 2
O43' O 0.3071(5) -0.0622(5) 0.8421(3) 0.0442(19) Uani 0.5 1 d PDU B 2
O44' O 0.2405(4) 0.0003(4) 0.7609(3) 0.0358(17) Uani 0.5 1 d PDU B 2
C4 C 0.4337(3) 0.1642(3) 0.7808(2) 0.0285(10) Uani 1 1 d . . .
H4A H 0.4022 0.153 0.8209 0.034 Uiso 1 1 calc R . .
H4B H 0.4938 0.1558 0.7813 0.034 Uiso 1 1 calc R . .
O51 O 0.7095(2) 0.07226(19) 0.58080(14) 0.0261(7) Uani 1 1 d . . .
H51 H 0.7392 0.1019 0.5716 0.039 Uiso 1 1 calc R . .
C51 C 0.7456(3) 0.0010(3) 0.61762(19) 0.0216(9) Uani 1 1 d . . .
C52 C 0.8292(3) -0.0204(3) 0.6270(2) 0.0252(10) Uani 1 1 d . . .
C53 C 0.8654(3) -0.0954(3) 0.6622(2) 0.0294(10) Uani 1 1 d . . .
H53 H 0.9219 -0.1107 0.6686 0.035 Uiso 1 1 calc R . .
C54 C 0.8217(3) -0.1487(3) 0.6883(2) 0.0303(11) Uani 1 1 d . C .
C55 C 0.7362(3) -0.1250(3) 0.6811(2) 0.0272(10) Uani 1 1 d . . .
H55 H 0.704 -0.1598 0.7006 0.033 Uiso 1 1 calc R . .
C56 C 0.6995(3) -0.0503(3) 0.6451(2) 0.0245(10) Uani 1 1 d . . .
S5 S 0.87538(10) -0.24560(8) 0.72969(8) 0.0455(4) Uani 1 1 d D . .
O52 O 0.9606(7) -0.2813(8) 0.6985(5) 0.079(4) Uani 0.5 1 d PDU C 1
O53 O 0.8752(11) -0.2261(10) 0.7815(6) 0.116(6) Uani 0.5 1 d PDU C 1
O54 O 0.8221(7) -0.2967(6) 0.7493(5) 0.072(3) Uani 0.5 1 d PDU C 1
O52' O 0.9674(6) -0.2558(7) 0.7140(6) 0.072(4) Uani 0.5 1 d PDU C 2
O53' O 0.8359(7) -0.2418(6) 0.7857(4) 0.063(3) Uani 0.5 1 d PDU C 2
O54' O 0.8681(4) -0.3094(4) 0.7085(3) 0.0294(15) Uani 0.5 1 d PDU C 2
C5 C 0.6078(3) -0.0272(3) 0.6355(2) 0.0246(10) Uani 1 1 d . . .
H5A H 0.5987 0.0182 0.6017 0.03 Uiso 1 1 calc R . .
H5B H 0.6081 -0.0768 0.6263 0.03 Uiso 1 1 calc R . .
P1 P 0.27773(8) 0.42078(7) 0.55162(5) 0.0234(3) Uani 1 1 d . . .
C111 C 0.3838(3) 0.3380(3) 0.5327(2) 0.0236(9) Uani 1 1 d . . .
C112 C 0.4257(3) 0.2830(3) 0.5757(2) 0.0247(9) Uani 1 1 d . . .
H112 H 0.3973 0.2873 0.6144 0.03 Uiso 1 1 calc R . .
C113 C 0.5103(3) 0.2211(3) 0.5615(2) 0.0286(10) Uani 1 1 d . . .
H113 H 0.5394 0.1832 0.5908 0.034 Uiso 1 1 calc RD . .
C114 C 0.5515(3) 0.2149(3) 0.5054(2) 0.0324(11) Uani 1 1 d . . .
H114 H 0.6087 0.1723 0.4961 0.039 Uiso 1 1 calc R . .
C115 C 0.5101(3) 0.2707(3) 0.4622(2) 0.0360(12) Uani 1 1 d . . .
H115 H 0.5388 0.2664 0.4235 0.043 Uiso 1 1 calc R . .
C116 C 0.4258(3) 0.3333(3) 0.4760(2) 0.0307(11) Uani 1 1 d . . .
H116 H 0.3975 0.3723 0.4467 0.037 Uiso 1 1 calc R . .
C121 C 0.2099(3) 0.4455(3) 0.50330(19) 0.0252(10) Uani 1 1 d . . .
C122 C 0.2228(3) 0.3861(3) 0.4729(2) 0.0310(11) Uani 1 1 d . . .
H122 H 0.2701 0.3325 0.4758 0.037 Uiso 1 1 calc R . .
C123 C 0.1661(3) 0.4064(3) 0.4385(2) 0.0336(11) Uani 1 1 d . . .
H123 H 0.1742 0.3668 0.4176 0.04 Uiso 1 1 calc R . .
C124 C 0.0964(3) 0.4858(4) 0.4348(2) 0.0370(12) Uani 1 1 d . . .
H124 H 0.0575 0.4996 0.4111 0.044 Uiso 1 1 calc R . .
C125 C 0.0833(3) 0.5436(3) 0.4645(2) 0.0342(12) Uani 1 1 d . . .
H125 H 0.0355 0.5969 0.4616 0.041 Uiso 1 1 calc R . .
C126 C 0.1400(3) 0.5245(3) 0.4989(2) 0.0265(10) Uani 1 1 d . . .
H126 H 0.1315 0.5648 0.5193 0.032 Uiso 1 1 calc R . .
C131 C 0.2934(3) 0.5135(3) 0.5509(2) 0.0271(10) Uani 1 1 d . . .
C132 C 0.3646(3) 0.5301(3) 0.5128(2) 0.0314(11) Uani 1 1 d . . .
H132 H 0.4037 0.4944 0.486 0.038 Uiso 1 1 calc R . .
C133 C 0.3781(4) 0.5989(3) 0.5141(2) 0.0412(13) Uani 1 1 d . . .
H133 H 0.4269 0.6103 0.4881 0.049 Uiso 1 1 calc R . .
C134 C 0.3218(4) 0.6512(3) 0.5526(3) 0.0467(15) Uani 1 1 d . . .
H134 H 0.3316 0.6985 0.553 0.056 Uiso 1 1 calc R . .
C135 C 0.2501(4) 0.6344(3) 0.5914(3) 0.0484(16) Uani 1 1 d . . .
H135 H 0.2115 0.6698 0.6183 0.058 Uiso 1 1 calc R . .
C136 C 0.2359(3) 0.5660(3) 0.5901(3) 0.0370(12) Uani 1 1 d . . .
H136 H 0.187 0.5546 0.6159 0.044 Uiso 1 1 calc R . .
C10 C 0.2176(3) 0.3924(3) 0.62344(19) 0.0242(9) Uani 1 1 d . . .
H10A H 0.2549 0.3778 0.6504 0.029 Uiso 1 1 calc R . .
H10B H 0.1635 0.4423 0.6333 0.029 Uiso 1 1 calc R . .
C101 C 0.1913(3) 0.3203(3) 0.63189(19) 0.0246(9) Uani 1 1 d . . .
C102 C 0.2367(3) 0.2402(3) 0.66008(19) 0.0282(10) Uani 1 1 d . . .
H102 H 0.2858 0.2304 0.6738 0.034 Uiso 1 1 calc R . .
C103 C 0.2109(3) 0.1750(3) 0.6682(2) 0.0284(10) Uani 1 1 d . . .
H103 H 0.2428 0.1207 0.6871 0.034 Uiso 1 1 calc R . .
C104 C 0.1387(3) 0.1878(3) 0.64909(18) 0.0214(9) Uani 1 1 d . . .
C105 C 0.0925(3) 0.2680(3) 0.6218(2) 0.0275(10) Uani 1 1 d . . .
H105 H 0.0429 0.2779 0.6087 0.033 Uiso 1 1 calc R . .
C106 C 0.1181(3) 0.3336(3) 0.6135(2) 0.0263(10) Uani 1 1 d . . .
H106 H 0.0855 0.3881 0.5952 0.032 Uiso 1 1 calc R . .
C20 C 0.1160(3) 0.1140(3) 0.65440(19) 0.0238(9) Uani 1 1 d . . .
H20A H 0.051 0.1324 0.6633 0.029 Uiso 1 1 calc R . .
H20B H 0.1384 0.0695 0.6862 0.029 Uiso 1 1 calc R . .
P2 P 0.16371(7) 0.07141(7) 0.58952(5) 0.0216(2) Uani 1 1 d . . .
C211 C 0.1101(3) 0.1441(3) 0.53393(19) 0.0222(9) Uani 1 1 d . . .
C212 C 0.0177(3) 0.1777(3) 0.5461(2) 0.0284(10) Uani 1 1 d . . .
H212 H -0.0149 0.1641 0.5833 0.034 Uiso 1 1 calc R . .
C213 C -0.0261(3) 0.2310(3) 0.5034(2) 0.0326(11) Uani 1 1 d . . .
H213 H -0.0889 0.2525 0.5115 0.039 Uiso 1 1 calc R . .
C214 C 0.0194(3) 0.2529(3) 0.4500(2) 0.0309(11) Uani 1 1 d . . .
H214 H -0.0116 0.2902 0.4214 0.037 Uiso 1 1 calc R . .
C215 C 0.1109(4) 0.2206(3) 0.4375(2) 0.0340(11) Uani 1 1 d . . .
H215 H 0.1427 0.236 0.4004 0.041 Uiso 1 1 calc R . .
C216 C 0.1564(3) 0.1656(3) 0.4792(2) 0.0301(11) Uani 1 1 d . . .
H216 H 0.2193 0.1427 0.4703 0.036 Uiso 1 1 calc R . .
C221 C 0.2786(3) 0.0498(3) 0.5715(2) 0.0294(10) Uani 1 1 d . . .
C222 C 0.3069(3) 0.1182(4) 0.5478(2) 0.0359(12) Uani 1 1 d . . .
H222 H 0.2665 0.1734 0.5365 0.043 Uiso 1 1 calc R . .
C223 C 0.3938(4) 0.1020(5) 0.5420(3) 0.0482(16) Uani 1 1 d . . .
H223 H 0.4141 0.1464 0.5265 0.058 Uiso 1 1 calc R . .
C224 C 0.4523(4) 0.0215(5) 0.5586(2) 0.0507(17) Uani 1 1 d . . .
H224 H 0.5122 0.0116 0.5545 0.061 Uiso 1 1 calc R . .
C225 C 0.4256(4) -0.0438(5) 0.5806(3) 0.0529(17) Uani 1 1 d . . .
H225 H 0.4673 -0.0985 0.5915 0.063 Uiso 1 1 calc R . .
C226 C 0.3373(3) -0.0314(3) 0.5875(2) 0.0362(12) Uani 1 1 d . . .
H226 H 0.3185 -0.0769 0.6026 0.043 Uiso 1 1 calc R . .
C231 C 0.1447(3) -0.0230(3) 0.6016(2) 0.0254(10) Uani 1 1 d . . .
C232 C 0.1128(3) -0.0601(3) 0.6565(2) 0.0299(10) Uani 1 1 d . . .
H232 H 0.1031 -0.037 0.6884 0.036 Uiso 1 1 calc R . .
C233 C 0.0957(3) -0.1297(3) 0.6645(3) 0.0367(12) Uani 1 1 d . . .
H233 H 0.075 -0.1555 0.7019 0.044 Uiso 1 1 calc R . .
C234 C 0.1086(3) -0.1629(3) 0.6174(2) 0.0347(12) Uani 1 1 d . . .
H234 H 0.0944 -0.2098 0.6227 0.042 Uiso 1 1 calc R . .
C235 C 0.1419(4) -0.1275(3) 0.5638(3) 0.0419(13) Uani 1 1 d . . .
H235 H 0.1534 -0.1519 0.5321 0.05 Uiso 1 1 calc R . .
C236 C 0.1590(3) -0.0562(3) 0.5552(2) 0.0335(11) Uani 1 1 d . . .
H236 H 0.1803 -0.0308 0.5178 0.04 Uiso 1 1 calc R . .
P3 P 0.71452(12) 0.35058(10) 0.87895(6) 0.0463(4) Uani 1 1 d . . .
C311 C 0.6326(4) 0.3511(3) 0.8518(2) 0.0381(13) Uani 1 1 d DU D .
C312 C 0.6532(4) 0.3127(4) 0.8068(3) 0.0610(19) Uani 1 1 d DU . .
H312 H 0.7137 0.2834 0.7905 0.073 Uiso 1 1 calc R D .
C313 C 0.5893(4) 0.3152(4) 0.7847(3) 0.0533(17) Uani 1 1 d DU D .
H313 H 0.6066 0.2896 0.7526 0.064 Uiso 1 1 calc R . .
C314 C 0.5027(6) 0.3535(6) 0.8078(3) 0.095(3) Uani 1 1 d DU . .
H314 H 0.4593 0.3603 0.7897 0.115 Uiso 1 1 calc R D .
C315 C 0.4777(6) 0.3824(7) 0.8573(4) 0.111(4) Uani 1 1 d DU D .
H315 H 0.4179 0.4003 0.8781 0.133 Uiso 1 1 calc R . .
C316 C 0.5437(5) 0.3846(6) 0.8763(4) 0.106(4) Uani 1 1 d DU . .
H316 H 0.5259 0.4109 0.908 0.127 Uiso 1 1 calc R D .
C321 C 0.7997(4) 0.3728(4) 0.8209(2) 0.0421(13) Uani 1 1 d . D .
C322 C 0.8891(6) 0.3293(5) 0.8192(3) 0.086(3) Uani 1 1 d . . .
H322 H 0.9076 0.2834 0.849 0.103 Uiso 1 1 calc R D .
C323 C 0.9510(5) 0.3501(6) 0.7764(4) 0.106(4) Uani 1 1 d . D .
H323 H 1.0119 0.32 0.7767 0.127 Uiso 1 1 calc R . .
C324 C 0.9244(4) 0.4166(4) 0.7314(3) 0.0562(17) Uani 1 1 d . . .
H324 H 0.9674 0.4312 0.7008 0.067 Uiso 1 1 calc R D .
C325 C 0.8374(4) 0.4596(4) 0.7320(2) 0.0415(13) Uani 1 1 d . D .
H325 H 0.8198 0.5048 0.7016 0.05 Uiso 1 1 calc R . .
C326 C 0.7727(4) 0.4390(3) 0.7762(2) 0.0412(13) Uani 1 1 d . . .
H326 H 0.7118 0.4692 0.776 0.049 Uiso 1 1 calc R D .
C331 C 0.6532(5) 0.4404(5) 0.9178(3) 0.0307(16) Uani 0.67 1 d P D 1
C332 C 0.6754(7) 0.4373(6) 0.9660(4) 0.044(2) Uani 0.67 1 d P D 1
H332 H 0.7193 0.3875 0.9809 0.052 Uiso 0.67 1 calc PR D 1
C333 C 0.6349(8) 0.5049(7) 0.9928(4) 0.056(3) Uani 0.67 1 d P D 1
H333 H 0.6515 0.5021 1.0258 0.067 Uiso 0.67 1 calc PR D 1
C334 C 0.5695(7) 0.5779(6) 0.9720(4) 0.055(3) Uani 0.67 1 d P D 1
H334 H 0.5402 0.624 0.9917 0.065 Uiso 0.67 1 calc PR D 1
C335 C 0.5479(6) 0.5834(5) 0.9251(4) 0.045(2) Uani 0.67 1 d P D 1
H335 H 0.5045 0.6344 0.9108 0.054 Uiso 0.67 1 calc PR D 1
C336 C 0.5878(6) 0.5156(5) 0.8958(4) 0.0398(19) Uani 0.67 1 d P D 1
H336 H 0.5715 0.52 0.8622 0.048 Uiso 0.67 1 calc PR D 1
C341 C 0.6935(8) 0.3978(7) 0.9343(4) 0.038(4) Uani 0.33 1 d PG D 2
C342 C 0.6215(7) 0.3937(8) 0.9785(5) 0.046(4) Uani 0.33 1 d PG D 2
H342 H 0.5893 0.3638 0.9775 0.055 Uiso 0.33 1 calc PR D 2
C343 C 0.5967(8) 0.4336(9) 1.0241(5) 0.061(6) Uani 0.33 1 d PG D 2
H343 H 0.5475 0.4308 1.0543 0.073 Uiso 0.33 1 calc PR D 2
C344 C 0.6439(10) 0.4774(9) 1.0255(5) 0.066(7) Uani 0.33 1 d PG D 2
H344 H 0.627 0.5047 1.0567 0.08 Uiso 0.33 1 calc PR D 2
C345 C 0.7159(9) 0.4814(8) 0.9813(6) 0.069(6) Uani 0.33 1 d PG D 2
H345 H 0.7482 0.5114 0.9823 0.083 Uiso 0.33 1 calc PR D 2
C346 C 0.7407(7) 0.4416(7) 0.9357(5) 0.056(6) Uani 0.33 1 d PG D 2
H346 H 0.7899 0.4444 0.9055 0.067 Uiso 0.33 1 calc PR D 2
C30 C 0.7663(5) 0.2498(5) 0.9204(3) 0.067(2) Uani 1 1 d . D 2
H30A H 0.8121 0.2126 0.8938 0.08 Uiso 1 1 calc R D 2
H30B H 0.7971 0.2574 0.9439 0.08 Uiso 1 1 calc R D 2
C301 C 0.7073(6) 0.2043(5) 0.9600(3) 0.069(2) Uani 1 1 d U D 2
C302 C 0.6964(4) 0.1462(4) 0.9437(2) 0.0444(14) Uani 1 1 d U D 2
H302 H 0.7219 0.1363 0.9058 0.053 Uiso 1 1 calc R D 2
C303 C 0.6479(4) 0.1000(4) 0.9823(2) 0.0409(13) Uani 1 1 d U D 2
H303 H 0.6422 0.058 0.9705 0.049 Uiso 1 1 calc R D 2
C304 C 0.6075(5) 0.1153(4) 1.0382(2) 0.0532(17) Uani 1 1 d U D 2
C305 C 0.6167(8) 0.1775(6) 1.0539(3) 0.098(3) Uani 1 1 d U D 2
H305 H 0.5905 0.1878 1.0918 0.118 Uiso 1 1 calc R D 2
C306 C 0.6628(7) 0.2250(6) 1.0162(3) 0.100(3) Uani 1 1 d U D 2
H306 H 0.6652 0.2697 1.0269 0.12 Uiso 1 1 calc R D 2
C40 C 0.5616(4) 0.0624(4) 1.0797(2) 0.0431(14) Uani 1 1 d . D 2
H40A H 0.5797 0.0467 1.1161 0.052 Uiso 1 1 calc R D 2
H40B H 0.5817 0.0099 1.0654 0.052 Uiso 1 1 calc R D 2
P4 P 0.44030(12) 0.11159(9) 1.09384(6) 0.0438(4) Uani 1 1 d . D 2
C411 C 0.4022(5) 0.1967(3) 1.1301(2) 0.0517(17) Uani 1 1 d . D 2
C412 C 0.4353(5) 0.1849(4) 1.1757(2) 0.0586(18) Uani 1 1 d . D 2
H412 H 0.4779 0.1316 1.1879 0.07 Uiso 1 1 calc R D 2
C413 C 0.4068(6) 0.2504(5) 1.2039(3) 0.072(2) Uani 1 1 d . D 2
H413 H 0.4302 0.242 1.2353 0.086 Uiso 1 1 calc R D 2
C414 C 0.3453(7) 0.3271(4) 1.1870(3) 0.084(3) Uani 1 1 d . D 2
H414 H 0.3279 0.3723 1.2057 0.101 Uiso 1 1 calc R D 2
C415 C 0.3080(6) 0.3392(4) 1.1428(3) 0.073(2) Uani 1 1 d . D 2
H415 H 0.2629 0.3918 1.1325 0.087 Uiso 1 1 calc R D 2
C416 C 0.3373(6) 0.2736(4) 1.1134(3) 0.063(2) Uani 1 1 d . D 2
H416 H 0.3131 0.2815 1.0826 0.076 Uiso 1 1 calc R D 2
C421 C 0.3974(5) 0.1471(4) 1.0308(3) 0.068(2) Uani 1 1 d DU D 2
C422 C 0.4218(6) 0.2035(5) 0.9847(2) 0.099(3) Uani 1 1 d DU D 2
H422 H 0.4629 0.2245 0.9848 0.119 Uiso 1 1 calc R D 2
C423 C 0.3828(5) 0.2291(6) 0.9367(3) 0.099(3) Uani 1 1 d DU D 2
H423 H 0.3999 0.2653 0.9035 0.118 Uiso 1 1 calc R D 2
C424 C 0.3197(7) 0.2001(6) 0.9395(4) 0.094(3) Uani 1 1 d DU D 2
H424 H 0.2966 0.2166 0.9066 0.113 Uiso 1 1 calc R D 2
C425 C 0.2879(7) 0.1497(6) 0.9855(3) 0.100(3) Uani 1 1 d DU D 2
H425 H 0.24 0.1361 0.9878 0.12 Uiso 1 1 calc R D 2
C426 C 0.3333(7) 0.1208(5) 1.0284(4) 0.095(3) Uani 1 1 d DU D 2
H426 H 0.3203 0.0794 1.0591 0.114 Uiso 1 1 calc R D 2
C431 C 0.3986(4) 0.0335(3) 1.1377(2) 0.0363(12) Uani 1 1 d . D 2
C432 C 0.4288(4) -0.0436(3) 1.1191(2) 0.0360(12) Uani 1 1 d . D 2
H432 H 0.4738 -0.0554 1.0854 0.043 Uiso 1 1 calc R D 2
C433 C 0.3918(4) -0.1006(4) 1.1506(3) 0.0428(13) Uani 1 1 d . D 2
H433 H 0.4113 -0.1522 1.1385 0.051 Uiso 1 1 calc R D 2
C434 C 0.3255(4) -0.0836(4) 1.2004(3) 0.0447(14) Uani 1 1 d . D 2
H434 H 0.2997 -0.1232 1.2216 0.054 Uiso 1 1 calc R D 2
C435 C 0.2985(4) -0.0110(4) 1.2179(3) 0.0506(15) Uani 1 1 d . D 2
H435 H 0.2544 -0.0004 1.2521 0.061 Uiso 1 1 calc R D 2
C436 C 0.3341(4) 0.0502(4) 1.1868(3) 0.0447(14) Uani 1 1 d . D 2
H436 H 0.314 0.1015 1.1994 0.054 Uiso 1 1 calc R D 2
O1 O 0.7435(2) 0.6933(2) 0.66751(14) 0.0353(7) Uani 1 1 d . E 2
O2 O 0.3358(3) 0.7932(3) 0.6860(2) 0.0656(13) Uani 1 1 d . F 2
O3 O 0.0289(3) 0.5571(3) 0.6599(2) 0.0817(17) Uani 1 1 d . G 2
O4 O 0.3887(5) 0.7056(4) 0.8446(3) 0.0987(19) Uani 1 1 d . H 2
O5 O 0.8256(7) 0.9612(6) 0.8885(4) 0.162(4) Uani 1 1 d . I 2
O6 O 0.1090(11) 0.2206(7) 0.8719(6) 0.240(7) Uani 1 1 d . J 2
O7 O 0.2289(6) 0.0707(6) 0.9127(4) 0.149(3) Uani 1 1 d . K 2
O8 O 0.6234(4) 0.7820(3) 0.5966(2) 0.0712(14) Uani 1 1 d . L 2
O9 O 0.0848(4) 0.1260(4) 0.8203(3) 0.0278(14) Uani 0.5 1 d PU M 2
O10 O 0.0293(3) 0.9264(3) 0.9638(2) 0.0353(7) Uani 0.67 1 d P N 1
O15 O 0.3379(6) 0.5768(7) 0.8023(4) 0.111(3) Uani 0.67 1 d PU O 1
O16 O 0.1166(5) 0.6656(5) 0.7444(5) 0.103(3) Uani 0.67 1 d PU P 1
O17 O 0.0434(4) 0.6805(4) 0.9675(3) 0.0504(3) Uani 0.67 1 d P Q 1
O18 O 0.1230(9) 0.9062(8) 0.7986(6) 0.147(4) Uani 0.67 1 d PU R 1
Gd1 Gd 0.09924(6) 0.69255(6) 0.93527(4) 0.0504(3) Uani 0.33 1 d P S 2
O101 O 0.2335(8) 0.5771(8) 0.9009(5) 0.060(4) Uani 0.33 1 d PU S 2
O102 O 0.2223(8) 0.7272(8) 0.9198(5) 0.052(3) Uani 0.33 1 d PU S 2
O103 O 0.0809(9) 0.7281(11) 1.0275(6) 0.071(4) Uani 0.33 1 d PU S 2
O104 O -0.0583(10) 0.7323(10) 0.9744(7) 0.075(4) Uani 0.33 1 d PU S 2
O105 O 0.0493(10) 0.6055(10) 0.9021(7) 0.081(5) Uani 0.33 1 d PU S 2
O106 O 0.0997(12) 0.7518(10) 0.8408(7) 0.090(5) Uani 0.33 1 d PU S 2
O107 O 0.0280(11) 0.8438(10) 0.9244(6) 0.081(5) Uani 0.33 1 d PU S 2
O108 O 0.1083(12) 0.5694(13) 1.0108(9) 0.133(10) Uani 0.33 1 d P S 2

loop_
_atom_site_aniso_label
_atom_site_aniso_U_11
_atom_site_aniso_U_22
_atom_site_aniso_U_33
_atom_site_aniso_U_23
_atom_site_aniso_U_13
_atom_site_aniso_U_12
O11 0.0240(17) 0.0285(18) 0.039(2) -0.0125(15) -0.0114(15) -0.0023(15)
C11 0.019(2) 0.029(2) 0.031(3) -0.0096(19) -0.0038(19) -0.009(2)
C12 0.016(2) 0.026(2) 0.028(2) -0.0087(19) 0.0008(18) -0.0067(19)
C13 0.015(2) 0.036(3) 0.035(3) -0.017(2) 0.0025(19) -0.013(2)
C14 0.024(2) 0.041(3) 0.028(3) -0.013(2) -0.002(2) -0.013(2)
C15 0.020(2) 0.027(2) 0.032(3) -0.007(2) 0.0009(19) -0.007(2)
C16 0.015(2) 0.024(2) 0.034(3) -0.0057(19) -0.0046(18) -0.0072(19)
S1 0.0392(8) 0.0555(9) 0.0328(7) -0.0139(6) -0.0113(6) -0.0108(7)
O12 0.062(8) 0.063(6) 0.076(8) -0.023(5) -0.036(7) -0.024(6)
O13 0.038(5) 0.079(8) 0.038(5) -0.009(6) 0.001(4) -0.026(6)
O14 0.026(4) 0.062(6) 0.015(4) -0.001(3) -0.004(3) -0.001(4)
O12' 0.064(9) 0.182(15) 0.041(6) -0.015(9) -0.003(6) -0.074(9)
O13' 0.046(6) 0.098(9) 0.026(5) -0.014(6) 0.004(4) -0.020(7)
O14' 0.216(15) 0.059(7) 0.095(10) 0.012(7) -0.099(10) -0.036(9)
C1 0.017(2) 0.029(2) 0.033(3) -0.014(2) -0.0018(19) -0.0052(19)
O21 0.0264(17) 0.0252(17) 0.0343(19) -0.0128(14) -0.0022(14) -0.0103(14)
C21 0.026(2) 0.023(2) 0.025(2) -0.0069(18) -0.0035(19) -0.012(2)
C22 0.026(2) 0.018(2) 0.031(2) -0.0066(18) -0.0095(19) -0.0070(19)
C23 0.026(2) 0.019(2) 0.025(2) -0.0070(18) -0.0045(19) -0.0073(19)
C24 0.033(3) 0.021(2) 0.024(2) -0.0058(18) -0.0066(19) -0.011(2)
C25 0.025(2) 0.026(2) 0.029(2) -0.0024(19) -0.0058(19) -0.017(2)
C26 0.022(2) 0.025(2) 0.023(2) -0.0037(18) -0.0017(18) -0.0108(19)
S2 0.0402(7) 0.0266(6) 0.0429(8) -0.0132(5) -0.0099(6) -0.0159(6)
O22 0.080(3) 0.060(3) 0.057(3) -0.037(2) 0.007(2) -0.038(3)
O23 0.053(2) 0.0246(18) 0.062(3) -0.0080(17) -0.029(2) -0.0163(18)
O24 0.075(3) 0.0236(19) 0.079(3) -0.0085(19) -0.048(3) -0.010(2)
C2 0.028(3) 0.027(2) 0.038(3) -0.010(2) -0.002(2) -0.013(2)
O31 0.0222(17) 0.0173(16) 0.048(2) -0.0122(15) -0.0017(15) -0.0031(14)
C31 0.026(2) 0.025(2) 0.029(2) -0.0137(19) -0.0078(19) -0.007(2)
C32 0.026(2) 0.022(2) 0.030(2) -0.0124(19) -0.0115(19) -0.0040(19)
C33 0.029(3) 0.033(3) 0.030(3) -0.008(2) -0.006(2) -0.012(2)
C34 0.021(2) 0.029(3) 0.034(3) -0.009(2) -0.003(2) -0.004(2)
C35 0.027(2) 0.024(2) 0.035(3) -0.006(2) -0.008(2) -0.007(2)
C36 0.022(2) 0.018(2) 0.037(3) -0.0099(19) -0.012(2) -0.0045(18)
S3 0.0278(8) 0.0372(8) 0.0779(12) -0.0009(8) 0.0099(8) 0.0007(7)
O32 0.068(4) 0.064(4) 0.157(6) -0.009(4) 0.055(4) -0.012(3)
O33 0.067(4) 0.099(5) 0.138(6) -0.073(4) 0.036(4) -0.014(3)
O34 0.033(3) 0.143(7) 0.207(9) -0.015(6) -0.043(4) 0.001(4)
C3 0.022(2) 0.022(2) 0.037(3) -0.0084(19) -0.009(2) -0.0060(19)
O41 0.0182(16) 0.0271(17) 0.046(2) -0.0191(15) -0.0034(14) -0.0073(14)
C41 0.021(2) 0.019(2) 0.029(2) -0.0046(18) -0.0108(19) -0.0026(18)
C42 0.020(2) 0.015(2) 0.028(2) -0.0064(17) -0.0089(18) 0.0006(17)
C43 0.028(2) 0.019(2) 0.025(2) -0.0022(17) -0.0077(19) -0.0064(19)
C44 0.028(2) 0.018(2) 0.028(2) 0.0002(18) -0.005(2) -0.006(2)
C45 0.031(3) 0.020(2) 0.026(2) -0.0011(18) -0.007(2) -0.006(2)
C46 0.026(2) 0.021(2) 0.024(2) -0.0045(18) -0.0097(19) -0.0020(19)
S4 0.0411(8) 0.0243(6) 0.0434(8) -0.0012(5) 0.0071(6) -0.0163(6)
O42 0.077(7) 0.037(5) 0.083(7) 0.016(5) -0.041(7) -0.026(5)
O43 0.082(7) 0.083(7) 0.113(9) -0.060(7) 0.060(7) -0.062(7)
O44 0.066(6) 0.067(6) 0.077(6) 0.021(5) -0.032(5) -0.055(5)
O42' 0.041(4) 0.017(4) 0.068(6) -0.008(4) -0.001(5) -0.016(3)
O43' 0.043(5) 0.044(5) 0.037(4) 0.010(3) -0.004(4) -0.025(4)
O44' 0.032(4) 0.028(4) 0.046(5) 0.004(3) -0.009(3) -0.017(3)
C4 0.031(3) 0.026(2) 0.029(3) -0.0106(19) -0.010(2) -0.005(2)
O51 0.0193(16) 0.0263(17) 0.0327(18) -0.0076(14) -0.0087(14) -0.0056(14)
C51 0.014(2) 0.018(2) 0.030(2) -0.0130(18) -0.0050(18) 0.0012(17)
C52 0.018(2) 0.024(2) 0.035(3) -0.017(2) -0.0042(19) -0.0028(19)
C53 0.023(2) 0.021(2) 0.044(3) -0.010(2) -0.015(2) -0.001(2)
C54 0.030(3) 0.018(2) 0.045(3) -0.008(2) -0.021(2) -0.002(2)
C55 0.028(2) 0.019(2) 0.038(3) -0.0098(19) -0.008(2) -0.009(2)
C56 0.018(2) 0.024(2) 0.033(3) -0.0177(19) -0.0089(19) 0.0002(18)
S5 0.0438(8) 0.0238(7) 0.0764(11) 0.0038(6) -0.0390(8) -0.0103(6)
O52 0.050(6) 0.056(6) 0.087(7) -0.001(5) -0.017(5) 0.010(5)
O53 0.133(9) 0.100(9) 0.107(8) 0.000(6) -0.068(7) -0.023(7)
O54 0.081(6) 0.064(5) 0.092(6) 0.013(5) -0.044(5) -0.045(5)
O52' 0.049(6) 0.044(6) 0.134(11) 0.031(6) -0.070(6) -0.025(5)
O53' 0.077(7) 0.046(5) 0.053(6) 0.021(4) -0.027(5) -0.021(5)
O54' 0.029(4) 0.009(3) 0.042(4) -0.002(3) -0.013(3) 0.001(3)
C5 0.022(2) 0.021(2) 0.035(3) -0.0106(19) -0.0127(19) -0.0041(19)
P1 0.0203(6) 0.0189(6) 0.0298(6) -0.0020(5) -0.0079(5) -0.0065(5)
C111 0.020(2) 0.021(2) 0.031(2) -0.0052(18) -0.0097(19) -0.0065(18)
C112 0.026(2) 0.020(2) 0.033(3) -0.0045(18) -0.011(2) -0.0110(19)
C113 0.027(2) 0.017(2) 0.044(3) -0.008(2) -0.013(2) -0.0045(19)
C114 0.019(2) 0.028(3) 0.054(3) -0.017(2) -0.010(2) -0.006(2)
C115 0.027(3) 0.047(3) 0.039(3) -0.016(2) -0.002(2) -0.017(2)
C116 0.020(2) 0.035(3) 0.037(3) -0.006(2) -0.010(2) -0.009(2)
C121 0.017(2) 0.030(2) 0.025(2) 0.0007(18) -0.0063(18) -0.0091(19)
C122 0.024(2) 0.033(3) 0.033(3) -0.008(2) -0.006(2) -0.008(2)
C123 0.022(2) 0.047(3) 0.029(3) -0.009(2) -0.003(2) -0.013(2)
C124 0.021(2) 0.056(4) 0.032(3) 0.001(2) -0.009(2) -0.016(2)
C125 0.018(2) 0.032(3) 0.042(3) 0.002(2) -0.005(2) -0.008(2)
C126 0.022(2) 0.023(2) 0.034(3) 0.0032(19) -0.009(2) -0.011(2)
C131 0.024(2) 0.018(2) 0.040(3) 0.0022(19) -0.015(2) -0.0090(19)
C132 0.031(3) 0.032(3) 0.030(3) 0.001(2) -0.009(2) -0.014(2)
C133 0.040(3) 0.040(3) 0.045(3) 0.014(2) -0.017(3) -0.025(3)
C134 0.042(3) 0.020(3) 0.079(4) 0.003(3) -0.022(3) -0.015(3)
C135 0.031(3) 0.018(2) 0.089(5) -0.018(3) -0.013(3) 0.000(2)
C136 0.024(3) 0.019(2) 0.066(4) -0.007(2) -0.012(2) -0.006(2)
C10 0.026(2) 0.021(2) 0.026(2) -0.0078(18) -0.0041(19) -0.0088(19)
C101 0.026(2) 0.019(2) 0.024(2) -0.0070(17) -0.0015(18) -0.0056(19)
C102 0.034(3) 0.029(2) 0.024(2) 0.0010(19) -0.013(2) -0.014(2)
C103 0.035(3) 0.026(2) 0.027(2) 0.0021(19) -0.014(2) -0.013(2)
C104 0.022(2) 0.022(2) 0.020(2) -0.0035(17) -0.0006(17) -0.0110(19)
C105 0.020(2) 0.026(2) 0.033(3) -0.007(2) -0.0064(19) -0.0043(19)
C106 0.018(2) 0.018(2) 0.035(3) -0.0061(19) -0.0028(19) -0.0020(18)
C20 0.025(2) 0.024(2) 0.022(2) -0.0040(17) 0.0004(18) -0.014(2)
P2 0.0181(5) 0.0204(6) 0.0245(6) -0.0043(4) -0.0019(4) -0.0080(5)
C211 0.022(2) 0.018(2) 0.026(2) -0.0048(17) -0.0040(18) -0.0081(18)
C212 0.026(2) 0.030(3) 0.028(3) -0.0024(19) -0.004(2) -0.013(2)
C213 0.023(2) 0.031(3) 0.040(3) -0.006(2) -0.010(2) -0.005(2)
C214 0.037(3) 0.022(2) 0.031(3) -0.0048(19) -0.012(2) -0.006(2)
C215 0.043(3) 0.033(3) 0.024(3) -0.001(2) -0.002(2) -0.019(2)
C216 0.025(2) 0.027(2) 0.030(3) -0.010(2) 0.003(2) -0.006(2)
C221 0.020(2) 0.038(3) 0.031(3) -0.013(2) -0.0021(19) -0.009(2)
C222 0.028(3) 0.052(3) 0.036(3) -0.018(2) 0.004(2) -0.025(3)
C223 0.032(3) 0.084(5) 0.044(3) -0.034(3) 0.008(3) -0.033(3)
C224 0.023(3) 0.104(6) 0.037(3) -0.030(3) 0.000(2) -0.029(3)
C225 0.033(3) 0.069(4) 0.040(3) -0.020(3) -0.018(3) 0.007(3)
C226 0.027(3) 0.042(3) 0.031(3) -0.011(2) -0.010(2) -0.002(2)
C231 0.023(2) 0.017(2) 0.029(2) -0.0022(18) -0.0052(19) -0.0035(19)
C232 0.025(2) 0.022(2) 0.038(3) -0.006(2) -0.005(2) -0.007(2)
C233 0.025(3) 0.020(2) 0.055(3) -0.001(2) -0.006(2) -0.006(2)
C234 0.027(3) 0.013(2) 0.061(4) -0.006(2) -0.010(2) -0.006(2)
C235 0.052(4) 0.026(3) 0.049(3) -0.013(2) -0.013(3) -0.011(3)
C236 0.045(3) 0.022(2) 0.035(3) -0.006(2) -0.007(2) -0.015(2)
P3 0.0735(11) 0.0574(10) 0.0246(7) -0.0077(6) 0.0026(7) -0.0489(9)
C311 0.055(3) 0.031(3) 0.020(2) -0.002(2) -0.002(2) -0.015(3)
C312 0.059(4) 0.077(5) 0.068(4) -0.050(4) 0.013(3) -0.041(4)
C313 0.082(5) 0.053(4) 0.035(3) -0.012(3) 0.002(3) -0.043(4)
C314 0.111(7) 0.097(6) 0.076(6) -0.026(5) -0.059(5) -0.005(5)
C315 0.095(6) 0.134(8) 0.112(7) -0.062(6) -0.059(6) -0.002(6)
C316 0.070(5) 0.125(7) 0.102(6) -0.081(6) -0.041(5) 0.032(5)
C321 0.056(4) 0.039(3) 0.028(3) -0.005(2) 0.001(3) -0.024(3)
C322 0.077(6) 0.075(5) 0.048(4) 0.026(4) -0.001(4) -0.012(5)
C323 0.043(4) 0.111(7) 0.075(6) 0.042(5) 0.003(4) -0.005(5)
C324 0.045(4) 0.058(4) 0.052(4) -0.003(3) 0.003(3) -0.022(3)
C325 0.047(3) 0.043(3) 0.033(3) -0.003(2) 0.001(2) -0.025(3)
C326 0.046(3) 0.036(3) 0.036(3) -0.005(2) -0.001(3) -0.018(3)
C331 0.031(4) 0.036(4) 0.031(4) -0.009(3) -0.002(3) -0.019(4)
C332 0.059(6) 0.046(5) 0.032(5) -0.006(4) 0.000(4) -0.034(5)
C333 0.083(8) 0.065(7) 0.033(6) -0.018(5) 0.000(6) -0.045(7)
C334 0.066(7) 0.052(6) 0.043(5) -0.023(5) 0.011(5) -0.028(5)
C335 0.057(6) 0.031(4) 0.035(5) -0.008(3) 0.006(4) -0.017(4)
C336 0.044(5) 0.032(4) 0.035(4) -0.005(3) 0.000(4) -0.015(4)
C341 0.035(10) 0.031(9) 0.037(10) 0.003(8) -0.021(8) -0.001(8)
C342 0.041(10) 0.049(10) 0.052(11) -0.030(9) -0.010(8) -0.010(8)
C343 0.041(11) 0.070(14) 0.036(10) -0.012(9) -0.004(8) 0.007(10)
C344 0.10(2) 0.063(15) 0.035(12) -0.020(11) -0.012(13) -0.031(14)
C345 0.083(17) 0.061(14) 0.054(13) -0.005(10) -0.040(13) -0.007(13)
C346 0.103(18) 0.025(8) 0.044(11) -0.006(8) -0.039(12) -0.013(10)
C30 0.089(5) 0.084(5) 0.051(4) 0.037(3) -0.040(4) -0.068(5)
C301 0.126(6) 0.095(5) 0.033(3) 0.022(3) -0.034(4) -0.093(5)
C302 0.052(3) 0.063(4) 0.025(3) 0.001(2) -0.006(2) -0.036(3)
C303 0.057(4) 0.052(3) 0.025(3) -0.008(2) -0.002(2) -0.036(3)
C304 0.098(5) 0.063(4) 0.024(3) 0.002(3) -0.011(3) -0.062(4)
C305 0.214(10) 0.103(6) 0.028(3) -0.002(4) -0.014(5) -0.120(7)
C306 0.198(10) 0.135(7) 0.034(4) 0.006(4) -0.018(5) -0.142(7)
C40 0.067(4) 0.042(3) 0.023(3) -0.002(2) -0.003(3) -0.032(3)
P4 0.0760(11) 0.0262(7) 0.0243(7) -0.0035(5) -0.0202(7) -0.0105(7)
C411 0.092(5) 0.029(3) 0.024(3) -0.005(2) -0.010(3) -0.016(3)
C412 0.101(6) 0.053(4) 0.026(3) -0.004(3) -0.017(3) -0.034(4)
C413 0.134(7) 0.056(4) 0.030(3) -0.010(3) -0.020(4) -0.038(5)
C414 0.166(9) 0.040(4) 0.037(4) -0.013(3) -0.008(5) -0.038(5)
C415 0.127(7) 0.026(3) 0.038(4) -0.010(3) -0.012(4) -0.009(4)
C416 0.114(6) 0.032(3) 0.033(3) -0.004(2) -0.015(4) -0.022(4)
C421 0.095(6) 0.036(3) 0.045(4) -0.012(3) -0.034(4) 0.014(3)
C422 0.110(7) 0.072(5) 0.030(4) -0.006(3) -0.007(4) 0.030(5)
C423 0.074(6) 0.091(6) 0.064(5) -0.024(5) -0.010(4) 0.026(5)
C424 0.114(8) 0.098(7) 0.067(6) -0.032(5) 0.000(5) -0.043(6)
C425 0.120(8) 0.106(7) 0.085(6) -0.022(6) -0.047(6) -0.034(6)
C426 0.152(8) 0.052(4) 0.099(6) -0.017(4) -0.096(6) -0.007(5)
C431 0.041(3) 0.033(3) 0.037(3) -0.008(2) -0.019(2) -0.008(2)
C432 0.040(3) 0.036(3) 0.033(3) -0.009(2) -0.016(2) -0.010(2)
C433 0.049(3) 0.040(3) 0.048(3) -0.011(3) -0.023(3) -0.015(3)
C434 0.033(3) 0.052(4) 0.058(4) -0.019(3) -0.014(3) -0.016(3)
C435 0.043(3) 0.065(4) 0.048(4) -0.021(3) -0.005(3) -0.022(3)
C436 0.039(3) 0.044(3) 0.052(4) -0.025(3) -0.014(3) -0.004(3)
O1 0.0365(16) 0.0432(17) 0.0312(16) -0.0103(13) 0.0033(13) -0.0251(15)
O2 0.061(3) 0.056(3) 0.066(3) -0.005(2) -0.023(2) -0.009(2)
O3 0.066(3) 0.051(3) 0.085(4) -0.023(3) 0.036(3) -0.016(3)
O4 0.132(5) 0.076(4) 0.086(4) -0.005(3) -0.046(4) -0.030(4)
O5 0.233(11) 0.122(6) 0.118(6) -0.005(5) -0.018(7) -0.083(7)
O6 0.43(2) 0.167(9) 0.227(12) 0.083(9) -0.199(14) -0.190(12)
O7 0.139(7) 0.189(9) 0.110(6) -0.008(6) -0.023(5) -0.071(7)
O8 0.094(4) 0.036(2) 0.066(3) 0.005(2) -0.024(3) -0.016(3)
O9 0.017(3) 0.028(3) 0.043(4) -0.009(3) -0.018(3) -0.004(3)
O10 0.0365(16) 0.0432(17) 0.0312(16) -0.0103(13) 0.0033(13) -0.0251(15)
O15 0.061(5) 0.143(7) 0.104(6) 0.022(5) -0.014(4) -0.050(5)
O16 0.073(4) 0.079(5) 0.171(7) 0.045(4) -0.075(4) -0.051(4)
O17 0.0338(5) 0.0609(6) 0.0385(5) 0.0013(4) -0.0092(4) -0.0093(4)
O18 0.144(8) 0.147(8) 0.167(8) 0.013(6) -0.067(6) -0.075(6)
Gd1 0.0338(5) 0.0609(6) 0.0385(5) 0.0013(4) -0.0092(4) -0.0093(4)
O101 0.035(6) 0.064(7) 0.046(6) 0.014(5) 0.003(5) -0.011(5)
O102 0.049(6) 0.050(6) 0.055(6) 0.007(5) -0.021(5) -0.023(5)
O103 0.060(7) 0.120(9) 0.041(6) -0.010(6) -0.035(5) -0.029(6)
O104 0.054(7) 0.085(8) 0.073(8) -0.026(6) -0.011(6) -0.011(6)
O105 0.061(7) 0.081(8) 0.093(8) -0.037(7) -0.021(6) -0.006(6)
O106 0.111(9) 0.075(8) 0.077(8) -0.034(6) -0.051(7) 0.005(7)
O107 0.084(8) 0.082(8) 0.053(7) -0.017(6) -0.010(6) -0.013(6)
O108 0.061(11) 0.116(16) 0.118(16) 0.060(13) 0.000(11) -0.011(11)

loop_
_atom_type_symbol
_atom_type_description
_atom_type_scat_dispersion_real
_atom_type_scat_dispersion_imag
_atom_type_scat_source
C C 0.0033 0.0016 'International Tables Vol C Tables 4.2.6.8 and 6.1.1.4'
H H 0 0 'International Tables Vol C Tables 4.2.6.8 and 6.1.1.4'
Gd Gd -0.1653 3.9035 'International Tables Vol C Tables 4.2.6.8 and 6.1.1.4'
O O 0.0106 0.006 'International Tables Vol C Tables 4.2.6.8 and 6.1.1.4'
P P 0.1023 0.0942 'International Tables Vol C Tables 4.2.6.8 and 6.1.1.4'
S S 0.1246 0.1234 'International Tables Vol C Tables 4.2.6.8 and 6.1.1.4'

loop_
_exptl_crystal_face_index_h
_exptl_crystal_face_index_k
_exptl_crystal_face_index_l
_exptl_crystal_face_perp_dist
0 -1 -1 0.0692
0 1 1 0.0862
0 0 -1 0.0486
0 0 1 0.0526
1 0 -1 0.14
-4 -3 1 0.2841

loop_
_geom_angle_atom_site_label_1
_geom_angle_atom_site_label_2
_geom_angle_atom_site_label_3
_geom_angle
C11 O11 H11 109.5
O11 C11 C16 117.2(4)
O11 C11 C12 121.1(4)
C16 C11 C12 121.6(4)
C13 C12 C11 118.2(4)
C13 C12 C2 120.2(4)
C11 C12 C2 121.3(4)
C12 C13 C14 120.7(4)
C12 C13 H13 119.7
C14 C13 H13 119.7
C15 C14 C13 119.4(5)
C15 C14 S1 120.1(4)
C13 C14 S1 120.5(4)
C14 C15 C16 121.7(5)
C14 C15 H15 119.1
C16 C15 H15 119.1
C15 C16 C11 117.0(4)
C15 C16 C1 120.8(4)
C11 C16 C1 122.1(4)
O13 S1 O14' 79.8(8)
O13 S1 O12' 135.8(8)
O14' S1 O12' 115.1(9)
O13 S1 O14 114.2(6)
O14' S1 O14 36.3(7)
O12' S1 O14 81.9(7)
O13 S1 O13' 33.4(5)
O14' S1 O13' 111.6(8)
O12' S1 O13' 109.7(7)
O14 S1 O13' 141.3(6)
O13 S1 O12 116.0(7)
O14' S1 O12 139.2(8)
O12' S1 O12 27.8(6)
O14 S1 O12 109.2(6)
O13' S1 O12 84.8(7)
O13 S1 C14 106.6(5)
O14' S1 C14 105.9(6)
O12' S1 C14 108.1(6)
O14 S1 C14 105.1(4)
O13' S1 C14 105.8(5)
O12 S1 C14 104.7(6)
C16 C1 C52 113.7(4)
C16 C1 H1A 108.8
C52 C1 H1A 108.8
C16 C1 H1B 108.8
C52 C1 H1B 108.8
H1A C1 H1B 107.7
C21 O21 H21 109.5
O21 C21 C26 120.2(4)
O21 C21 C22 119.3(4)
C26 C21 C22 120.5(4)
C23 C22 C21 118.3(4)
C23 C22 C3 121.1(4)
C21 C22 C3 120.5(4)
C22 C23 C24 120.9(4)
C22 C23 H23 119.5
C24 C23 H23 119.5
C25 C24 C23 119.9(4)
C25 C24 S2 121.0(4)
C23 C24 S2 119.1(3)
C24 C25 C26 121.1(4)
C24 C25 H25 119.4
C26 C25 H25 119.5
C21 C26 C25 119.1(4)
C21 C26 C2 120.1(4)
C25 C26 C2 120.6(4)
O24 S2 O23 113.9(2)
O24 S2 O22 112.3(3)
O23 S2 O22 111.0(3)
O24 S2 C24 106.9(2)
O23 S2 C24 106.3(2)
O22 S2 C24 105.9(2)
C12 C2 C26 117.9(4)
C12 C2 H2A 107.8
C26 C2 H2A 107.8
C12 C2 H2B 107.8
C26 C2 H2B 107.8
H2A C2 H2B 107.2
C31 O31 H31 109.5
O31 C31 C36 121.1(4)
O31 C31 C32 118.4(4)
C36 C31 C32 120.5(4)
C33 C32 C31 118.7(4)
C33 C32 C4 119.7(4)
C31 C32 C4 121.5(4)
C34 C33 C32 120.5(4)
C34 C33 H33 119.8
C32 C33 H33 119.8
C33 C34 C35 120.2(4)
C33 C34 S3 119.4(4)
C35 C34 S3 120.4(4)
C36 C35 C34 121.2(4)
C36 C35 H35 119.4
C34 C35 H35 119.4
C35 C36 C31 118.9(4)
C35 C36 C3 119.6(4)
C31 C36 C3 121.5(4)
O34 S3 O32 107.6(5)
O34 S3 O33 113.5(5)
O32 S3 O33 113.5(5)
O34 S3 C34 108.9(4)
O32 S3 C34 107.1(3)
O33 S3 C34 106.0(3)
C22 C3 C36 117.0(4)
C22 C3 H3A 108.1
C36 C3 H3A 108.1
C22 C3 H3B 108.1
C36 C3 H3B 108.1
H3A C3 H3B 107.3
C41 O41 H41 109.5
O41 C41 C46 121.5(4)
O41 C41 C42 116.5(4)
C46 C41 C42 121.9(4)
C43 C42 C41 118.1(4)
C43 C42 C5 121.6(4)
C41 C42 C5 120.2(4)
C42 C43 C44 120.8(4)
C42 C43 H43 119.6
C44 C43 H43 119.6
C45 C44 C43 120.2(4)
C45 C44 S4 118.9(4)
C43 C44 S4 120.8(4)
C44 C45 C46 119.9(4)
C44 C45 H45 120.1
C46 C45 H45 120.1
C41 C46 C45 119.0(4)
C41 C46 C4 121.7(4)
C45 C46 C4 119.2(4)
O44' S4 O42 140.2(5)
O44' S4 O42' 121.4(5)
O42 S4 O42' 37.5(5)
O44' S4 O43 59.9(6)
O42 S4 O43 114.2(7)
O42' S4 O43 142.9(5)
O44' S4 O44 47.7(5)
O42 S4 O44 109.2(6)
O42' S4 O44 76.5(6)
O43 S4 O44 105.1(7)
O44' S4 O43' 111.7(5)
O42 S4 O43' 71.3(6)
O42' S4 O43' 108.8(5)
O43 S4 O43' 52.1(6)
O44 S4 O43' 149.4(5)
O44' S4 C44 107.9(3)
O42 S4 C44 110.6(5)
O42' S4 C44 105.0(4)
O43 S4 C44 109.3(4)
O44 S4 C44 108.2(3)
O43' S4 C44 99.6(3)
C32 C4 C46 118.9(4)
C32 C4 H4A 107.6
C46 C4 H4A 107.6
C32 C4 H4B 107.6
C46 C4 H4B 107.6
H4A C4 H4B 107
C51 O51 H51 109.5
O51 C51 C56 119.0(4)
O51 C51 C52 120.5(4)
C56 C51 C52 120.5(4)
C53 C52 C51 118.4(4)
C53 C52 C1 120.1(4)
C51 C52 C1 121.5(4)
C54 C53 C52 121.7(4)
C54 C53 H53 119.1
C52 C53 H53 119.1
C53 C54 C55 119.6(4)
C53 C54 S5 118.5(4)
C55 C54 S5 121.9(4)
C56 C55 C54 119.3(4)
C56 C55 H55 120.4
C54 C55 H55 120.4
C51 C56 C55 120.3(4)
C51 C56 C5 120.9(4)
C55 C56 C5 118.7(4)
O53' S5 O52 136.1(8)
O53' S5 O52' 114.3(7)
O52 S5 O52' 30.8(6)
O53' S5 O53 33.5(7)
O52 S5 O53 111.3(8)
O52' S5 O53 83.4(8)
O53' S5 O54 72.4(7)
O52 S5 O54 116.5(7)
O52' S5 O54 139.9(6)
O53 S5 O54 104.4(8)
O53' S5 O54' 114.7(5)
O52 S5 O54' 78.7(6)
O52' S5 O54' 108.9(5)
O53 S5 O54' 142.0(7)
O54 S5 O54' 43.5(5)
O53' S5 C54 108.5(5)
O52 S5 C54 107.5(6)
O52' S5 C54 104.6(5)
O53 S5 C54 106.3(7)
O54 S5 C54 110.4(4)
O54' S5 C54 104.9(3)
C42 C5 C56 116.4(4)
C42 C5 H5A 108.2
C56 C5 H5A 108.2
C42 C5 H5B 108.2
C56 C5 H5B 108.2
H5A C5 H5B 107.3
C121 P1 C111 111.0(2)
C121 P1 C131 109.9(2)
C111 P1 C131 109.4(2)
C121 P1 C10 107.9(2)
C111 P1 C10 111.9(2)
C131 P1 C10 106.6(2)
C112 C111 C116 120.5(4)
C112 C111 P1 118.7(4)
C116 C111 P1 120.6(4)
C111 C112 C113 119.4(4)
C111 C112 H112 120.3
C113 C112 H112 120.3
C114 C113 C112 120.3(5)
C114 C113 H113 119.8
C112 C113 H113 119.8
C113 C114 C115 120.3(5)
C113 C114 H114 119.8
C115 C114 H114 119.8
C114 C115 C116 119.7(5)
C114 C115 H115 120.2
C116 C115 H115 120.2
C111 C116 C115 119.7(5)
C111 C116 H116 120.1
C115 C116 H116 120.1
C126 C121 C122 120.2(4)
C126 C121 P1 118.3(4)
C122 C121 P1 121.4(4)
C123 C122 C121 119.4(5)
C123 C122 H122 120.3
C121 C122 H122 120.3
C122 C123 C124 119.6(5)
C122 C123 H123 120.2
C124 C123 H123 120.2
C125 C124 C123 121.2(5)
C125 C124 H124 119.4
C123 C124 H124 119.4
C124 C125 C126 119.9(5)
C124 C125 H125 120
C126 C125 H125 120
C125 C126 C121 119.7(5)
C125 C126 H126 120.2
C121 C126 H126 120.2
C132 C131 C136 120.3(4)
C132 C131 P1 119.8(4)
C136 C131 P1 119.8(3)
C133 C132 C131 119.4(5)
C133 C132 H132 120.3
C131 C132 H132 120.3
C134 C133 C132 120.9(5)
C134 C133 H133 119.6
C132 C133 H133 119.6
C133 C134 C135 119.9(5)
C133 C134 H134 120.1
C135 C134 H134 120.1
C136 C135 C134 119.6(5)
C136 C135 H135 120.2
C134 C135 H135 120.2
C135 C136 C131 120.0(5)
C135 C136 H136 120
C131 C136 H136 120
C101 C10 P1 115.0(3)
C101 C10 H10A 108.5
P1 C10 H10A 108.5
C101 C10 H10B 108.5
P1 C10 H10B 108.5
H10A C10 H10B 107.5
C106 C101 C102 118.7(4)
C106 C101 C10 120.0(4)
C102 C101 C10 121.3(4)
C103 C102 C101 120.6(4)
C103 C102 H102 119.7
C101 C102 H102 119.7
C102 C103 C104 120.8(4)
C102 C103 H103 119.6
C104 C103 H103 119.6
C103 C104 C105 118.6(4)
C103 C104 C20 119.8(4)
C105 C104 C20 121.5(4)
C106 C105 C104 120.9(4)
C106 C105 H105 119.6
C104 C105 H105 119.6
C105 C106 C101 120.4(4)
C105 C106 H106 119.8
C101 C106 H106 119.8
C104 C20 P2 111.5(3)
C104 C20 H20A 109.3
P2 C20 H20A 109.3
C104 C20 H20B 109.3
P2 C20 H20B 109.3
H20A C20 H20B 108
C221 P2 C211 111.9(2)
C221 P2 C231 111.2(2)
C211 P2 C231 107.0(2)
C221 P2 C20 107.4(2)
C211 P2 C20 110.4(2)
C231 P2 C20 109.0(2)
C216 C211 C212 119.2(4)
C216 C211 P2 122.9(4)
C212 C211 P2 117.9(3)
C213 C212 C211 119.6(4)
C213 C212 H212 120.2
C211 C212 H212 120.2
C214 C213 C212 121.1(5)
C214 C213 H213 119.4
C212 C213 H213 119.4
C213 C214 C215 119.8(5)
C213 C214 H214 120.1
C215 C214 H214 120.1
C214 C215 C216 120.1(4)
C214 C215 H215 119.9
C216 C215 H215 119.9
C215 C216 C211 120.1(4)
C215 C216 H216 119.9
C211 C216 H216 119.9
C226 C221 C222 121.4(5)
C226 C221 P2 119.0(4)
C222 C221 P2 119.1(4)
C223 C222 C221 118.2(6)
C223 C222 H222 120.9
C221 C222 H222 120.9
C222 C223 C224 120.6(6)
C222 C223 H223 119.7
C224 C223 H223 119.7
C225 C224 C223 121.3(5)
C225 C224 H224 119.4
C223 C224 H224 119.4
C224 C225 C226 120.9(6)
C224 C225 H225 119.5
C226 C225 H225 119.5
C221 C226 C225 117.5(6)
C221 C226 H226 121.2
C225 C226 H226 121.2
C236 C231 C232 120.3(4)
C236 C231 P2 118.6(4)
C232 C231 P2 121.1(4)
C233 C232 C231 120.1(5)
C233 C232 H232 119.9
C231 C232 H232 119.9
C232 C233 C234 119.9(5)
C232 C233 H233 120.1
C234 C233 H233 120.1
C235 C234 C233 119.8(5)
C235 C234 H234 120.1
C233 C234 H234 120.1
C234 C235 C236 120.7(5)
C234 C235 H235 119.7
C236 C235 H235 119.7
C231 C236 C235 119.2(5)
C231 C236 H236 120.4
C235 C236 H236 120.4
C341 P3 C311 124.9(4)
C341 P3 C30 89.7(5)
C311 P3 C30 111.4(3)
C341 P3 C321 110.7(4)
C311 P3 C321 109.9(3)
C30 P3 C321 107.6(3)
C341 P3 C331 28.1(4)
C311 P3 C331 103.1(3)
C30 P3 C331 116.0(4)
C321 P3 C331 108.7(3)
C316 C311 C312 114.5(6)
C316 C311 P3 122.9(4)
C312 C311 P3 122.5(5)
C311 C312 C313 122.4(6)
C311 C312 H312 118.8
C313 C312 H312 118.8
C314 C313 C312 120.9(6)
C314 C313 H313 119.5
C312 C313 H313 119.5
C313 C314 C315 119.5(8)
C313 C314 H314 120.2
C315 C314 H314 120.2
C314 C315 C316 117.4(9)
C314 C315 H315 121.3
C316 C315 H315 121.3
C311 C316 C315 124.2(7)
C311 C316 H316 117.9
C315 C316 H316 117.9
C322 C321 C326 119.0(5)
C322 C321 P3 123.5(5)
C326 C321 P3 117.5(5)
C323 C322 C321 121.9(7)
C323 C322 H322 119
C321 C322 H322 119
C322 C323 C324 119.4(7)
C322 C323 H323 120.3
C324 C323 H323 120.3
C325 C324 C323 119.7(6)
C325 C324 H324 120.1
C323 C324 H324 120.1
C324 C325 C326 121.4(6)
C324 C325 H325 119.3
C326 C325 H325 119.3
C325 C326 C321 118.5(6)
C325 C326 H326 120.7
C321 C326 H326 120.7
C332 C331 C336 118.9(8)
C332 C331 P3 120.2(7)
C336 C331 P3 120.8(6)
C333 C332 C331 120.8(10)
C333 C332 H332 119.6
C331 C332 H332 119.6
C332 C333 C334 120.4(10)
C332 C333 H333 119.8
C334 C333 H333 119.8
C335 C334 C333 120.3(9)
C335 C334 H334 119.9
C333 C334 H334 119.9
C334 C335 C336 121.6(9)
C334 C335 H335 119.2
C336 C335 H335 119.2
C335 C336 C331 118.1(8)
C335 C336 H336 121
C331 C336 H336 121
C342 C341 C346 120
C342 C341 P3 115.8(7)
C346 C341 P3 124.2(7)
C341 C342 C343 120
C341 C342 H342 120
C343 C342 H342 120
C344 C343 C342 120
C344 C343 H343 120
C342 C343 H343 120
C343 C344 C345 120
C343 C344 H344 120
C345 C344 H344 120
C344 C345 C346 120
C344 C345 H345 120
C346 C345 H345 120
C345 C346 C341 120
C345 C346 H346 120
C341 C346 H346 120
C301 C30 P3 117.6(6)
C301 C30 H30A 107.9
P3 C30 H30A 107.9
C301 C30 H30B 107.9
P3 C30 H30B 107.9
H30A C30 H30B 107.2
C302 C301 C306 120.3(6)
C302 C301 C30 121.5(6)
C306 C301 C30 118.2(6)
C301 C302 C303 120.6(5)
C301 C302 H302 119.7
C303 C302 H302 119.7
C302 C303 C304 120.6(5)
C302 C303 H303 119.7
C304 C303 H303 119.7
C305 C304 C303 118.2(5)
C305 C304 C40 121.4(5)
C303 C304 C40 120.2(5)
C306 C305 C304 122.1(7)
C306 C305 H305 119
C304 C305 H305 119
C305 C306 C301 118.0(7)
C305 C306 H306 121
C301 C306 H306 121
C304 C40 P4 115.1(5)
C304 C40 H40A 108.5
P4 C40 H40A 108.5
C304 C40 H40B 108.5
P4 C40 H40B 108.5
H40A C40 H40B 107.5
C411 P4 C431 110.2(3)
C411 P4 C421 110.5(3)
C431 P4 C421 105.6(3)
C411 P4 C40 108.9(3)
C431 P4 C40 107.9(2)
C421 P4 C40 113.6(3)
C412 C411 C416 120.2(5)
C412 C411 P4 119.6(5)
C416 C411 P4 120.1(5)
C411 C412 C413 120.1(7)
C411 C412 H412 119.9
C413 C412 H412 119.9
C414 C413 C412 120.5(7)
C414 C413 H413 119.8
C412 C413 H413 119.8
C413 C414 C415 120.3(6)
C413 C414 H414 119.9
C415 C414 H414 119.9
C414 C415 C416 119.6(7)
C414 C415 H415 120.2
C416 C415 H415 120.2
C411 C416 C415 119.1(7)
C411 C416 H416 120.5
C415 C416 H416 120.5
C422 C421 C426 117.9(7)
C422 C421 P4 122.1(6)
C426 C421 P4 120.0(6)
C421 C422 C423 117.8(9)
C421 C422 H422 121.1
C423 C422 H422 121.1
C424 C423 C422 119.1(10)
C424 C423 H423 120.4
C422 C423 H423 120.4
C425 C424 C423 125.7(10)
C425 C424 H424 117.2
C423 C424 H424 117.2
C424 C425 C426 112.6(10)
C424 C425 H425 123.7
C426 C425 H425 123.7
C425 C426 C421 126.3(9)
C425 C426 H426 116.8
C421 C426 H426 116.8
C436 C431 C432 120.5(5)
C436 C431 P4 120.3(4)
C432 C431 P4 119.0(4)
C433 C432 C431 118.8(5)
C433 C432 H432 120.6
C431 C432 H432 120.6
C432 C433 C434 120.8(5)
C432 C433 H433 119.6
C434 C433 H433 119.6
C435 C434 C433 119.7(6)
C435 C434 H434 120.1
C433 C434 H434 120.1
C434 C435 C436 121.6(6)
C434 C435 H435 119.2
C436 C435 H435 119.2
C431 C436 C435 118.4(5)
C431 C436 H436 120.8
C435 C436 H436 120.8
O106 Gd1 O102 85.8(6)
O106 Gd1 O107 70.0(5)
O102 Gd1 O107 79.3(5)
O106 Gd1 O104 100.0(6)
O102 Gd1 O104 145.2(5)
O107 Gd1 O104 70.9(6)
O106 Gd1 O108 148.2(8)
O102 Gd1 O108 109.8(6)
O107 Gd1 O108 138.6(7)
O104 Gd1 O108 82.9(6)
O106 Gd1 O101 86.4(5)
O102 Gd1 O101 71.5(5)
O107 Gd1 O101 143.6(5)
O104 Gd1 O101 142.6(5)
O108 Gd1 O101 73.5(6)
O106 Gd1 O103 141.5(6)
O102 Gd1 O103 76.3(5)
O107 Gd1 O103 73.3(5)
O104 Gd1 O103 78.2(5)
O108 Gd1 O103 70.2(8)
O101 Gd1 O103 118.5(5)
O106 Gd1 O105 75.9(6)
O102 Gd1 O105 141.8(5)
O107 Gd1 O105 123.1(6)
O104 Gd1 O105 72.0(5)
O108 Gd1 O105 75.0(8)
O101 Gd1 O105 74.0(5)
O103 Gd1 O105 136.4(6)

loop_
_geom_bond_atom_site_label_1
_geom_bond_atom_site_label_2
_geom_bond_distance
O11 C11 1.373(6)
O11 H11 0.84
C11 C16 1.401(6)
C11 C12 1.409(6)
C12 C13 1.386(7)
C12 C2 1.511(7)
C13 C14 1.398(7)
C13 H13 0.95
C14 C15 1.384(7)
C14 S1 1.769(5)
C15 C16 1.397(7)
C15 H15 0.95
C16 C1 1.509(6)
S1 O13 1.389(9)
S1 O14' 1.424(10)
S1 O12' 1.431(11)
S1 O14 1.462(8)
S1 O13' 1.467(9)
S1 O12 1.472(9)
C1 C52 1.511(6)
C1 H1A 0.99
C1 H1B 0.99
O21 C21 1.360(5)
O21 H21 0.84
C21 C26 1.389(6)
C21 C22 1.424(6)
C22 C23 1.386(6)
C22 C3 1.524(6)
C23 C24 1.390(6)
C23 H23 0.95
C24 C25 1.377(6)
C24 S2 1.774(4)
C25 C26 1.389(6)
C25 H25 0.95
C26 C2 1.517(6)
S2 O24 1.427(4)
S2 O23 1.435(4)
S2 O22 1.464(4)
C2 H2A 0.99
C2 H2B 0.99
O31 C31 1.336(5)
O31 H31 0.84
C31 C36 1.411(6)
C31 C32 1.418(7)
C32 C33 1.407(6)
C32 C4 1.512(6)
C33 C34 1.389(7)
C33 H33 0.95
C34 C35 1.392(7)
C34 S3 1.750(5)
C35 C36 1.390(6)
C35 H35 0.95
C36 C3 1.525(7)
S3 O34 1.421(8)
S3 O32 1.424(6)
S3 O33 1.428(6)
C3 H3A 0.99
C3 H3B 0.99
O41 C41 1.360(5)
O41 H41 0.84
C41 C46 1.386(6)
C41 C42 1.408(6)
C42 C43 1.385(6)
C42 C5 1.509(6)
C43 C44 1.401(6)
C43 H43 0.95
C44 C45 1.392(6)
C44 S4 1.770(5)
C45 C46 1.400(7)
C45 H45 0.95
C46 C4 1.513(6)
S4 O44' 1.361(7)
S4 O42 1.378(8)
S4 O42' 1.407(7)
S4 O43 1.463(8)
S4 O44 1.515(8)
S4 O43' 1.551(7)
C4 H4A 0.99
C4 H4B 0.99
O51 C51 1.363(5)
O51 H51 0.84
C51 C56 1.380(6)
C51 C52 1.410(6)
C52 C53 1.380(7)
C53 C54 1.376(7)
C53 H53 0.95
C54 C55 1.409(6)
C54 S5 1.762(5)
C55 C56 1.389(7)
C55 H55 0.95
C56 C5 1.540(6)
S5 O53' 1.362(9)
S5 O52 1.382(10)
S5 O52' 1.454(8)
S5 O53 1.455(11)
S5 O54 1.468(8)
S5 O54' 1.480(6)
C5 H5A 0.99
C5 H5B 0.99
P1 C121 1.797(5)
P1 C111 1.799(5)
P1 C131 1.813(5)
P1 C10 1.823(5)
C111 C112 1.385(6)
C111 C116 1.386(7)
C112 C113 1.400(6)
C112 H112 0.95
C113 C114 1.376(7)
C113 H113 0.95
C114 C115 1.390(7)
C114 H114 0.95
C115 C116 1.400(7)
C115 H115 0.95
C116 H116 0.95
C121 C126 1.401(6)
C121 C122 1.403(7)
C122 C123 1.381(7)
C122 H122 0.95
C123 C124 1.404(7)
C123 H123 0.95
C124 C125 1.365(8)
C124 H124 0.95
C125 C126 1.387(7)
C125 H125 0.95
C126 H126 0.95
C131 C132 1.388(7)
C131 C136 1.394(7)
C132 C133 1.380(7)
C132 H132 0.95
C133 C134 1.378(8)
C133 H133 0.95
C134 C135 1.403(8)
C134 H134 0.95
C135 C136 1.379(7)
C135 H135 0.95
C136 H136 0.95
C10 C101 1.508(6)
C10 H10A 0.99
C10 H10B 0.99
C101 C106 1.393(6)
C101 C102 1.397(6)
C102 C103 1.383(6)
C102 H102 0.95
C103 C104 1.389(6)
C103 H103 0.95
C104 C105 1.393(6)
C104 C20 1.515(6)
C105 C106 1.385(6)
C105 H105 0.95
C106 H106 0.95
C20 P2 1.807(4)
C20 H20A 0.99
C20 H20B 0.99
P2 C221 1.776(5)
P2 C211 1.795(5)
P2 C231 1.803(5)
C211 C216 1.393(6)
C211 C212 1.397(6)
C212 C213 1.389(7)
C212 H212 0.95
C213 C214 1.365(7)
C213 H213 0.95
C214 C215 1.385(7)
C214 H214 0.95
C215 C216 1.391(7)
C215 H215 0.95
C216 H216 0.95
C221 C226 1.389(7)
C221 C222 1.431(7)
C222 C223 1.367(7)
C222 H222 0.95
C223 C224 1.383(9)
C223 H223 0.95
C224 C225 1.360(9)
C224 H224 0.95
C225 C226 1.407(8)
C225 H225 0.95
C226 H226 0.95
C231 C236 1.380(7)
C231 C232 1.398(7)
C232 C233 1.365(7)
C232 H232 0.95
C233 C234 1.402(8)
C233 H233 0.95
C234 C235 1.370(8)
C234 H234 0.95
C235 C236 1.393(7)
C235 H235 0.95
C236 H236 0.95
P3 C341 1.710(8)
P3 C311 1.771(6)
P3 C30 1.797(7)
P3 C321 1.805(6)
P3 C331 1.859(8)
C311 C316 1.375(10)
C311 C312 1.374(6)
C312 C313 1.380(7)
C312 H312 0.95
C313 C314 1.348(8)
C313 H313 0.95
C314 C315 1.365(8)
C314 H314 0.95
C315 C316 1.402(8)
C315 H315 0.95
C316 H316 0.95
C321 C322 1.383(10)
C321 C326 1.401(8)
C322 C323 1.350(10)
C322 H322 0.95
C323 C324 1.406(10)
C323 H323 0.95
C324 C325 1.352(9)
C324 H324 0.95
C325 C326 1.397(7)
C325 H325 0.95
C326 H326 0.95
C331 C332 1.375(12)
C331 C336 1.423(12)
C332 C333 1.365(13)
C332 H332 0.95
C333 C334 1.393(15)
C333 H333 0.95
C334 C335 1.322(13)
C334 H334 0.95
C335 C336 1.409(11)
C335 H335 0.95
C336 H336 0.95
C341 C342 1.39
C341 C346 1.39
C342 C343 1.39
C342 H342 0.95
C343 C344 1.39
C343 H343 0.95
C344 C345 1.39
C344 H344 0.95
C345 C346 1.39
C345 H345 0.95
C346 H346 0.95
C30 C301 1.525(8)
C30 H30A 0.99
C30 H30B 0.99
C301 C302 1.343(9)
C301 C306 1.449(11)
C302 C303 1.402(7)
C302 H302 0.95
C303 C304 1.406(7)
C303 H303 0.95
C304 C305 1.391(9)
C304 C40 1.478(7)
C305 C306 1.383(10)
C305 H305 0.95
C306 H306 0.95
C40 P4 1.836(7)
C40 H40A 0.99
C40 H40B 0.99
P4 C411 1.787(5)
P4 C431 1.790(6)
P4 C421 1.801(7)
C411 C412 1.373(9)
C411 C416 1.391(9)
C412 C413 1.382(9)
C412 H412 0.95
C413 C414 1.363(11)
C413 H413 0.95
C414 C415 1.385(11)
C414 H414 0.95
C415 C416 1.402(8)
C415 H415 0.95
C416 H416 0.95
C421 C422 1.389(6)
C421 C426 1.420(12)
C422 C423 1.438(6)
C422 H422 0.95
C423 C424 1.389(6)
C423 H423 0.95
C424 C425 1.373(6)
C424 H424 0.95
C425 C426 1.387(6)
C425 H425 0.95
C426 H426 0.95
C431 C436 1.376(8)
C431 C432 1.421(7)
C432 C433 1.372(8)
C432 H432 0.95
C433 C434 1.403(8)
C433 H433 0.95
C434 C435 1.345(8)
C434 H434 0.95
C435 C436 1.415(9)
C435 H435 0.95
C436 H436 0.95
Gd1 O106 2.304(17)
Gd1 O102 2.375(12)
Gd1 O107 2.415(16)
Gd1 O104 2.423(15)
Gd1 O108 2.441(17)
Gd1 O101 2.438(13)
Gd1 O103 2.488(13)
Gd1 O105 2.542(16)

loop_
_geom_hbond_atom_site_label_D
_geom_hbond_atom_site_label_H
_geom_hbond_atom_site_label_A
_geom_hbond_distance_DH
_geom_hbond_distance_HA
_geom_hbond_distance_DA
_geom_hbond_angle_DHA
O11 H11 O21 0.84 1.78 2.592(4) 163.2
O21 H21 O31 0.84 1.61 2.432(5) 167.1
O31 H31 O41 0.84 1.78 2.547(4) 151.7
O41 H41 O51 0.84 2.09 2.891(5) 159.4
O51 H51 O11 0.84 2.14 2.921(5) 154.3

loop_
_platon_squeeze_void_nr
_platon_squeeze_void_average_x
_platon_squeeze_void_average_y
_platon_squeeze_void_average_z
_platon_squeeze_void_volume
_platon_squeeze_void_count_electrons
_platon_squeeze_void_content
1 0.000 0.500 0.000 276 45 ' '
2 0.063 0.904 0.083 22 3 ' '
3 0.168 0.952 -0.019 15 4 ' '
4 0.286 0.661 0.693 9 3 ' '
5 0.714 0.339 0.307 9 3 ' '
6 0.837 0.049 0.013 17 5 ' '
7 0.942 0.099 0.914 20 3 ' '
